data_7101431
loop_
_publ_author_name
'G. Parkin'
'Victoria K. Landry'
'Luciano Marchio'
'Jonathan G. Melnick'
'Mao Minoura'
'Keliang Pang'

_publ_section_title
;
Synthesis and Structural Characterization of
Tris(2-seleno-1-mesitylimidazolyl)hydroborato Complexes: A New Type of
Strongly Electron Donating Tripodal Selenium Ligand
;
_journal_issue 38
_journal_name_full 'Chemical Communications'
_journal_paper_doi 10.1039/b608078b
_journal_year 2006
_chemical_formula_sum 'C42 H49 B Cd I N9 Se3'
_chemical_formula_weight 1166.89
_chemical_name_systematic
;
?
;
_space_group_IT_number 167
_symmetry_cell_setting rhombohedral
_symmetry_space_group_name_Hall '-R 3 2"c'
_symmetry_space_group_name_H-M 'R -3 c :H'
_atom_sites_solution_hydrogens geom
_atom_sites_solution_primary direct
_atom_sites_solution_secondary difmap
_audit_creation_method SHELXL-97
_cell_angle_alpha 90.00
_cell_angle_beta 90.00
_cell_angle_gamma 120.00
_cell_formula_units_Z 12
_cell_length_a 14.6142(7)
_cell_length_b 14.6142(7)
_cell_length_c 78.868(5)
_cell_measurement_reflns_used 4794
_cell_measurement_temperature 243(2)
_cell_measurement_theta_max 22.541
_cell_measurement_theta_min 2.619
_cell_volume 14587.6(14)
_computing_cell_refinement 'Bruker SMART'
_computing_data_collection 'Bruker SMART'
_computing_data_reduction 'Bruker SHELXTL'
_computing_molecular_graphics 'Bruker SHELXTL'
_computing_publication_material 'Bruker SHELXTL'
_computing_structure_refinement 'SHELXL-97 (Sheldrick, 1997)'
_computing_structure_solution 'SHELXS-97 (Sheldrick, 1990)'
_diffrn_ambient_temperature 243(2)
_diffrn_measured_fraction_theta_full 0.977
_diffrn_measured_fraction_theta_max 0.977
_diffrn_measurement_device_type 'CCD area detector'
_diffrn_measurement_method 'phi and omega scans'
_diffrn_radiation_monochromator graphite
_diffrn_radiation_source 'fine-focus sealed tube'
_diffrn_radiation_type MoK\a
_diffrn_radiation_wavelength 0.71073
_diffrn_reflns_av_R_equivalents 0.2126
_diffrn_reflns_av_sigmaI/netI 0.1221
_diffrn_reflns_limit_h_max 19
_diffrn_reflns_limit_h_min -18
_diffrn_reflns_limit_k_max 8
_diffrn_reflns_limit_k_min -19
_diffrn_reflns_limit_l_max 103
_diffrn_reflns_limit_l_min -95
_diffrn_reflns_number 31419
_diffrn_reflns_theta_full 28.28
_diffrn_reflns_theta_max 28.28
_diffrn_reflns_theta_min 1.55
_exptl_absorpt_coefficient_mu 3.368
_exptl_absorpt_correction_T_max 0.5524
_exptl_absorpt_correction_T_min 0.4315
_exptl_absorpt_correction_type empirical
_exptl_absorpt_process_details SADABS
_exptl_crystal_colour COLORLESS
_exptl_crystal_density_diffrn 1.594
_exptl_crystal_density_method 'not measured'
_exptl_crystal_description BLOCK
_exptl_crystal_F_000 6864
_exptl_crystal_size_max 0.30
_exptl_crystal_size_mid 0.30
_exptl_crystal_size_min 0.20
_refine_diff_density_max 1.468
_refine_diff_density_min -0.902
_refine_diff_density_rms 0.161
_refine_ls_extinction_coef 0.000083(16)
_refine_ls_extinction_expression Fc^*^=kFc[1+0.001xFc^2^\l^3^/sin(2\q)]^-1/4^
_refine_ls_extinction_method SHELXL
_refine_ls_goodness_of_fit_ref 1.006
_refine_ls_hydrogen_treatment mixed
_refine_ls_matrix_type full
_refine_ls_number_parameters 203
_refine_ls_number_reflns 3951
_refine_ls_number_restraints 0
_refine_ls_restrained_S_all 1.006
_refine_ls_R_factor_all 0.1397
_refine_ls_R_factor_gt 0.0586
_refine_ls_shift/su_max 0.129
_refine_ls_shift/su_mean 0.010
_refine_ls_structure_factor_coef Fsqd
_refine_ls_weighting_details 'calc w=1/[\s^2^(Fo^2^)+(0.0600P)^2^+0.0000P] where P=(Fo^2^+2Fc^2^)/3'
_refine_ls_weighting_scheme calc
_refine_ls_wR_factor_gt 0.1266
_refine_ls_wR_factor_ref 0.1529
_reflns_number_gt 2029
_reflns_number_total 3951
_reflns_threshold_expression >2sigma(I)
_cod_data_source_file b608078b.txt
_cod_depositor_comments
;
The following automatic conversions were performed:
'_symmetry_cell_setting' value 'Rhombohedral' changed to 'rhombohedral'
according to '/home/saulius/struct/CIF-dictionaries/cif_core.dic'
dictionary named 'cif_core.dic' version 2.4.1 from
2010-06-29.

'_exptl_absorpt_correction_type' value 'EMPIRICAL' changed to
'empirical' according to
'/home/saulius/struct/CIF-dictionaries/cif_core.dic' dictionary named
'cif_core.dic' version 2.4.1 from 2010-06-29.

Automatic conversion script
Id: cif_fix_enum 1527 2010-12-29 10:47:43Z saulius 
;
_cod_original_sg_symbol_H-M R-3c
_cod_database_code 7101431

loop_
_symmetry_equiv_pos_as_xyz
'x, y, z'
'-y, x-y, z'
'-x+y, -x, z'
'y, x, -z+1/2'
'x-y, -y, -z+1/2'
'-x, -x+y, -z+1/2'
'x+2/3, y+1/3, z+1/3'
'-y+2/3, x-y+1/3, z+1/3'
'-x+y+2/3, -x+1/3, z+1/3'
'y+2/3, x+1/3, -z+5/6'
'x-y+2/3, -y+1/3, -z+5/6'
'-x+2/3, -x+y+1/3, -z+5/6'
'x+1/3, y+2/3, z+2/3'
'-y+1/3, x-y+2/3, z+2/3'
'-x+y+1/3, -x+2/3, z+2/3'
'y+1/3, x+2/3, -z+7/6'
'x-y+1/3, -y+2/3, -z+7/6'
'-x+1/3, -x+y+2/3, -z+7/6'
'-x, -y, -z'
'y, -x+y, -z'
'x-y, x, -z'
'-y, -x, z-1/2'
'-x+y, y, z-1/2'
'x, x-y, z-1/2'
'-x+2/3, -y+1/3, -z+1/3'
'y+2/3, -x+y+1/3, -z+1/3'
'x-y+2/3, x+1/3, -z+1/3'
'-y+2/3, -x+1/3, z-1/6'
'-x+y+2/3, y+1/3, z-1/6'
'x+2/3, x-y+1/3, z-1/6'
'-x+1/3, -y+2/3, -z+2/3'
'y+1/3, -x+y+2/3, -z+2/3'
'x-y+1/3, x+2/3, -z+2/3'
'-y+1/3, -x+2/3, z+1/6'
'-x+y+1/3, y+2/3, z+1/6'
'x+1/3, x-y+2/3, z+1/6'

loop_
_atom_site_label
_atom_site_type_symbol
_atom_site_fract_x
_atom_site_fract_y
_atom_site_fract_z
_atom_site_U_iso_or_equiv
_atom_site_adp_type
_atom_site_occupancy
_atom_site_symmetry_multiplicity
_atom_site_calc_flag
_atom_site_refinement_flags
_atom_site_disorder_assembly
_atom_site_disorder_group
Cd Cd 0.3333 0.6667 0.016591(11) 0.0402(3) Uani 1 3 d S . .
I I 0.3333 0.6667 -0.017930(12) 0.0677(3) Uani 1 3 d S . .
Se Se 0.52106(5) 0.79635(5) 0.030184(9) 0.0437(2) Uani 1 1 d . . .
B B 0.3333 0.6667 0.06445(18) 0.039(3) Uani 1 3 d S . .
H1 H 0.3333 0.6667 0.0780(10) 0.007(19) Uiso 1 3 d S . .
N11 N 0.4289(4) 0.6546(4) 0.05925(6) 0.0357(12) Uani 1 1 d . . .
N12 N 0.5742(4) 0.6674(4) 0.04984(6) 0.0368(12) Uani 1 1 d . . .
C11 C 0.5065(5) 0.7009(4) 0.04719(8) 0.0383(15) Uani 1 1 d . . .
C12 C 0.4508(5) 0.5888(5) 0.06869(9) 0.0460(17) Uani 1 1 d . . .
H12A H 0.4096 0.5458 0.0777 0.055 Uiso 1 1 calc R . .
C13 C 0.5399(5) 0.5961(5) 0.06298(8) 0.0480(17) Uani 1 1 d . . .
H13A H 0.5729 0.5596 0.0671 0.058 Uiso 1 1 calc R . .
C14 C 0.6726(5) 0.7007(5) 0.04091(8) 0.0403(15) Uani 1 1 d . . .
C15 C 0.6719(5) 0.6413(6) 0.02685(9) 0.0513(18) Uani 1 1 d . . .
C16 C 0.7698(6) 0.6713(7) 0.01967(9) 0.062(2) Uani 1 1 d . . .
H16A H 0.7728 0.6322 0.0104 0.074 Uiso 1 1 calc R . .
C17 C 0.8623(6) 0.7554(7) 0.02545(12) 0.067(2) Uani 1 1 d . . .
C18 C 0.8587(6) 0.8125(7) 0.03881(10) 0.064(2) Uani 1 1 d . . .
H18A H 0.9216 0.8712 0.0426 0.077 Uiso 1 1 calc R . .
C19 C 0.7634(5) 0.7859(5) 0.04701(9) 0.0455(16) Uani 1 1 d . . .
C20 C 0.5705(6) 0.5512(6) 0.02017(11) 0.082(3) Uani 1 1 d . . .
H20A H 0.5119 0.5436 0.0270 0.123 Uiso 1 1 calc R . .
H20B H 0.5736 0.4865 0.0207 0.123 Uiso 1 1 calc R . .
H20C H 0.5604 0.5653 0.0085 0.123 Uiso 1 1 calc R . .
C21 C 0.9659(7) 0.7813(9) 0.01676(12) 0.099(3) Uani 1 1 d . . .
H21A H 0.9517 0.7319 0.0076 0.149 Uiso 1 1 calc R . .
H21B H 1.0127 0.7759 0.0249 0.149 Uiso 1 1 calc R . .
H21C H 0.9993 0.8527 0.0123 0.149 Uiso 1 1 calc R . .
C22 C 0.7608(6) 0.8516(6) 0.06134(10) 0.068(2) Uani 1 1 d . . .
H22A H 0.6889 0.8217 0.0655 0.101 Uiso 1 1 calc R . .
H22B H 0.7858 0.9231 0.0574 0.101 Uiso 1 1 calc R . .
H22C H 0.8059 0.8527 0.0704 0.101 Uiso 1 1 calc R . .
N100 N 0.856(5) 0.547(5) 0.0530(8) 0.23(3) Uani 0.532(14) 1 d P A 2
C101 C 0.777(2) 0.531(2) 0.0645(5) 0.107(12) Uani 0.532(14) 1 d P A 2
C102 C 0.7138(19) 0.5122(19) 0.0741(3) 0.126(12) Uani 0.532(14) 1 d P . 2
H10A H 0.7047 0.5731 0.0755 0.189 Uiso 0.532(14) 1 calc PR A 2
H10B H 0.7338 0.4948 0.0848 0.189 Uiso 0.532(14) 1 calc PR A 2
H10C H 0.6480 0.4526 0.0702 0.189 Uiso 0.532(14) 1 calc PR A 2
N200 N 0.9651(15) 0.6608(13) 0.0761(2) 0.096(8) Uani 0.468(14) 1 d P A 3
C201 C 0.906(2) 0.6071(19) 0.0668(3) 0.073(7) Uani 0.468(14) 1 d P A 3
C202 C 0.837(5) 0.540(4) 0.0550(7) 0.12(2) Uani 0.468(14) 1 d P A 3
H20D H 0.8765 0.5349 0.0455 0.175 Uiso 0.468(14) 1 calc PR A 3
H20E H 0.7921 0.5669 0.0510 0.175 Uiso 0.468(14) 1 calc PR A 3
H20F H 0.7939 0.4708 0.0600 0.175 Uiso 0.468(14) 1 calc PR A 3

loop_
_atom_site_aniso_label
_atom_site_aniso_U_11
_atom_site_aniso_U_22
_atom_site_aniso_U_33
_atom_site_aniso_U_23
_atom_site_aniso_U_13
_atom_site_aniso_U_12
Cd 0.0336(3) 0.0336(3) 0.0533(6) 0.000 0.000 0.01682(15)
I 0.0728(4) 0.0728(4) 0.0576(6) 0.000 0.000 0.0364(2)
Se 0.0287(3) 0.0350(4) 0.0643(5) 0.0100(3) -0.0009(3) 0.0135(3)
B 0.034(4) 0.034(4) 0.048(8) 0.000 0.000 0.017(2)
N11 0.028(3) 0.026(3) 0.050(3) 0.003(2) -0.003(2) 0.012(2)
N12 0.027(3) 0.031(3) 0.055(3) 0.002(2) -0.003(2) 0.017(2)
C11 0.029(3) 0.023(3) 0.060(4) -0.004(3) -0.009(3) 0.011(3)
C12 0.043(4) 0.033(4) 0.063(5) 0.004(3) 0.001(3) 0.020(3)
C13 0.046(4) 0.051(4) 0.055(4) 0.009(3) 0.000(3) 0.029(4)
C14 0.031(3) 0.036(4) 0.059(4) 0.000(3) -0.004(3) 0.020(3)
C15 0.056(5) 0.067(5) 0.053(4) -0.002(4) -0.005(4) 0.048(4)
C16 0.064(5) 0.088(6) 0.060(5) 0.001(4) 0.003(4) 0.058(5)
C17 0.046(5) 0.088(6) 0.084(6) 0.024(5) 0.005(4) 0.047(5)
C18 0.040(4) 0.083(6) 0.068(5) 0.005(5) -0.006(4) 0.029(4)
C19 0.044(4) 0.055(4) 0.049(4) 0.005(3) -0.001(3) 0.033(4)
C20 0.073(6) 0.085(6) 0.107(7) -0.049(5) -0.032(5) 0.054(5)
C21 0.068(6) 0.150(10) 0.106(7) 0.015(7) 0.022(5) 0.074(7)
C22 0.037(4) 0.074(5) 0.079(6) -0.011(5) -0.004(4) 0.018(4)
N100 0.28(5) 0.22(5) 0.18(4) 0.00(3) 0.07(3) 0.12(4)
C101 0.12(2) 0.110(19) 0.15(3) -0.07(2) -0.064(19) 0.10(2)
C102 0.14(3) 0.138(19) 0.16(3) -0.094(18) -0.10(2) 0.11(2)
N200 0.100(15) 0.049(11) 0.13(2) -0.005(10) 0.029(12) 0.028(9)
C201 0.090(17) 0.054(13) 0.081(17) 0.004(11) 0.028(13) 0.041(12)
C202 0.19(5) 0.13(3) 0.11(3) -0.04(3) -0.08(3) 0.14(4)

loop_
_atom_type_symbol
_atom_type_description
_atom_type_scat_dispersion_real
_atom_type_scat_dispersion_imag
_atom_type_scat_source
C C 0.0033 0.0016 'International Tables Vol C Tables 4.2.6.8 and 6.1.1.4'
H H 0.0000 0.0000 'International Tables Vol C Tables 4.2.6.8 and 6.1.1.4'
B B 0.0013 0.0007 'International Tables Vol C Tables 4.2.6.8 and 6.1.1.4'
N N 0.0061 0.0033 'International Tables Vol C Tables 4.2.6.8 and 6.1.1.4'
Se Se -0.0929 2.2259 'International Tables Vol C Tables 4.2.6.8 and 6.1.1.4'
Cd Cd -0.8075 1.2024 'International Tables Vol C Tables 4.2.6.8 and 6.1.1.4'
I I -0.4742 1.8119 'International Tables Vol C Tables 4.2.6.8 and 6.1.1.4'

loop_
_geom_angle_atom_site_label_1
_geom_angle_atom_site_label_2
_geom_angle_atom_site_label_3
_geom_angle
_geom_angle_site_symmetry_1
_geom_angle_site_symmetry_3
Se Cd Se 104.84(3) 2_665 .
Se Cd Se 104.84(3) 2_665 3_565
Se Cd Se 104.84(3) . 3_565
Se Cd I 113.78(2) 2_665 .
Se Cd I 113.78(2) . .
Se Cd I 113.78(2) 3_565 .
C11 Se Cd 93.76(17) . .
N11 B N11 113.2(4) 2_665 3_565
N11 B N11 113.2(4) 2_665 .
N11 B N11 113.2(4) 3_565 .
C11 N11 C12 107.3(5) . .
C11 N11 B 134.3(6) . .
C12 N11 B 118.4(6) . .
C11 N12 C13 110.0(5) . .
C11 N12 C14 126.8(5) . .
C13 N12 C14 123.1(5) . .
N12 C11 N11 107.2(5) . .
N12 C11 Se 124.3(5) . .
N11 C11 Se 128.6(4) . .
C13 C12 N11 108.8(6) . .
C12 C13 N12 106.7(6) . .
C19 C14 C15 122.8(6) . .
C19 C14 N12 118.7(6) . .
C15 C14 N12 118.5(6) . .
C16 C15 C14 116.0(7) . .
C16 C15 C20 122.9(7) . .
C14 C15 C20 121.1(6) . .
C17 C16 C15 123.0(7) . .
C18 C17 C16 118.9(7) . .
C18 C17 C21 122.2(8) . .
C16 C17 C21 119.0(9) . .
C17 C18 C19 121.7(7) . .
C14 C19 C18 117.6(7) . .
C14 C19 C22 121.6(6) . .
C18 C19 C22 120.7(7) . .
C102 C101 N100 175(4) . .
C101 C102 C102 168(2) . 18_654
C201 N200 N200 126.4(17) . 16_544
N200 C201 C202 176(4) . .

loop_
_geom_bond_atom_site_label_1
_geom_bond_atom_site_label_2
_geom_bond_distance
_geom_bond_site_symmetry_2
Cd Se 2.6586(7) 2_665
Cd Se 2.6586(7) .
Cd Se 2.6586(7) 3_565
Cd I 2.7226(13) .
Se C11 1.869(6) .
B N11 1.548(6) 2_665
B N11 1.548(6) 3_565
B N11 1.548(6) .
N11 C11 1.372(8) .
N11 C12 1.373(8) .
N12 C11 1.322(7) .
N12 C13 1.374(7) .
N12 C14 1.449(8) .
C12 C13 1.331(9) .
C14 C19 1.375(9) .
C14 C15 1.405(9) .
C15 C16 1.390(9) .
C15 C20 1.502(10) .
C16 C17 1.373(11) .
C17 C18 1.361(11) .
C17 C21 1.527(10) .
C18 C19 1.403(9) .
C19 C22 1.496(9) .
N100 C101 1.40(7) .
C101 C102 1.12(4) .
C102 C102 1.89(6) 18_654
N200 C201 1.11(3) .
N200 N200 1.35(4) 16_544
C201 C202 1.36(6) .
